data_4336186
loop_
_publ_author_name
'Keith Searles'
'Ba L. Tran'
'Maren Pink'
'Chun-Hsing Chen'
'Daniel J. Mindiola'

_publ_section_title
;
 3d Early Transition Metal Complexes Supported by a New Sterically
 Demanding Aryloxide Ligand
;
_journal_name_full 'Inorganic Chemistry'
_journal_page_first 11126
_journal_page_last 11135
_journal_paper_doi 10.1021/ic401363p
_journal_volume 52
_journal_year 2013
_chemical_formula_moiety 'C36 H34 O1'
_chemical_formula_sum 'C36 H34 O'
_chemical_formula_weight 482.66
_space_group_IT_number 14
_symmetry_cell_setting monoclinic
_symmetry_space_group_name_Hall '-P 2yn'
_symmetry_space_group_name_H-M 'P 1 21/n 1'
_atom_sites_solution_hydrogens difmap
_atom_sites_solution_primary other
_audit_creation_date 12-11-07
_audit_creation_method CRYSTALS_ver_14.40
_cell_angle_alpha 90
_cell_angle_beta 92.146(2)
_cell_angle_gamma 90
_cell_formula_units_Z 4
_cell_length_a 5.7469(2)
_cell_length_b 19.1069(8)
_cell_length_c 24.8188(9)
_cell_measurement_reflns_used 7109
_cell_measurement_temperature 150
_cell_measurement_theta_max 25
_cell_measurement_theta_min 2
_cell_volume 2723.33(18)
_computing_cell_refinement 'Apex2 (Bruker AXS, 2006)'
_computing_data_collection 'Apex2 (Bruker AXS, 2006)'
_computing_data_reduction 'Apex2 (Bruker AXS, 2006)'
_computing_molecular_graphics 'CAMERON (Watkin et al., 1996)'
_computing_publication_material 'CRYSTALS (Betteridge et al., 2003)'
_computing_structure_refinement 'CRYSTALS (Betteridge et al., 2003)'
_computing_structure_solution 'Superflip (Palatinus & Chapuis, 2007)'
_diffrn_ambient_temperature 150
_diffrn_measured_fraction_theta_full 0.990
_diffrn_measured_fraction_theta_max 0.990
_diffrn_measurement_device Area
_diffrn_measurement_device_type 'Bruker Kappa Apex2'
_diffrn_measurement_method '\f & \w scans'
_diffrn_radiation_monochromator graphite
_diffrn_radiation_type 'Mo K\a'
_diffrn_radiation_wavelength 0.71073
_diffrn_reflns_av_R_equivalents 0.025
_diffrn_reflns_limit_h_max 6
_diffrn_reflns_limit_h_min -6
_diffrn_reflns_limit_k_max 22
_diffrn_reflns_limit_k_min -22
_diffrn_reflns_limit_l_max 27
_diffrn_reflns_limit_l_min -29
_diffrn_reflns_number 18051
_diffrn_reflns_theta_full 25.165
_diffrn_reflns_theta_max 25.165
_diffrn_reflns_theta_min 1.345
_diffrn_standards_number 0
_exptl_absorpt_coefficient_mu 0.069
_exptl_absorpt_correction_T_max 0.99
_exptl_absorpt_correction_T_min 0.99
_exptl_absorpt_correction_type multi-scan
_exptl_absorpt_process_details 'SADABS (Siemens, 1996)'
_exptl_crystal_colour orange
_exptl_crystal_density_diffrn 1.177
_exptl_crystal_description plate
_exptl_crystal_F_000 1032
_exptl_crystal_size_max 0.220
_exptl_crystal_size_mid 0.150
_exptl_crystal_size_min 0.080
_refine_diff_density_max 0.49
_refine_diff_density_min -0.46
_refine_ls_extinction_method none
_refine_ls_goodness_of_fit_ref 1.0076
_refine_ls_hydrogen_treatment constr
_refine_ls_matrix_type full
_refine_ls_number_parameters 334
_refine_ls_number_reflns 4813
_refine_ls_number_restraints 0
_refine_ls_R_factor_all 0.0637
_refine_ls_R_factor_gt 0.0475
_refine_ls_shift/su_max 0.0005349
_refine_ls_shift/su_mean 0.0000515
_refine_ls_structure_factor_coef Fsqd
_refine_ls_weighting_details
;
 Method= Modified Sheldrick 
 w=1/[\s^2^(F^2^) + ( 0.06P)^2^ + 1.71P] 
 ,where P=(max(Fo^2^,0) + 2Fc^2^)/3 
;
_refine_ls_weighting_scheme calc
_refine_ls_wR_factor_all 0.1328
_refine_ls_wR_factor_gt 0.1162
_refine_ls_wR_factor_ref 0.1327
_reflns_limit_h_max 6
_reflns_limit_h_min -6
_reflns_limit_k_max 22
_reflns_limit_k_min 0
_reflns_limit_l_max 29
_reflns_limit_l_min 0
_reflns_number_gt 3723
_reflns_number_total 4833
_reflns_threshold_expression I>2.0\s(I)
_oxford_diffrn_Wilson_B_factor 0.00
_oxford_diffrn_Wilson_scale 0.00
_oxford_refine_ls_r_factor_ref 0.0637
_oxford_refine_ls_scale 0.15073(9)
_oxford_reflns_number_all 4814
_oxford_reflns_threshold_expression_ref I>0.0\s(I)
_oxford_structure_analysis_title '12110 in P2(1)/n'
_cod_data_source_file ic401363p_si_002.cif
_cod_data_source_block 12100
_cod_original_sg_symbol_H-M 'P 21/n '
_cod_original_formula_sum 'C36 H34 O1'
_cod_database_code 4336186

loop_
_symmetry_equiv_pos_as_xyz
x,y,z
-x,-y,-z
x+1/2,-y+1/2,z+1/2
-x+1/2,y+1/2,-z+1/2

loop_
_atom_site_label
_atom_site_type_symbol
_atom_site_fract_x
_atom_site_fract_y
_atom_site_fract_z
_atom_site_U_iso_or_equiv
_atom_site_occupancy
_atom_site_adp_type
_atom_site_refinement_flags_posn
O1 O 0.7821(2) 0.15125(7) 0.58470(5) 0.0345 1.0000 Uani .
C2 C 0.6667(3) 0.21479(10) 0.58403(7) 0.0256 1.0000 Uani .
C3 C 0.6143(3) 0.24900(10) 0.53568(7) 0.0255 1.0000 Uani .
C4 C 0.6794(3) 0.21445(10) 0.48265(7) 0.0270 1.0000 Uani .
C5 C 0.5357(3) 0.14901(10) 0.47015(7) 0.0275 1.0000 Uani .
C6 C 0.6116(4) 0.10116(10) 0.43189(7) 0.0337 1.0000 Uani .
C7 C 0.4828(4) 0.04226(11) 0.41846(8) 0.0392 1.0000 Uani .
C8 C 0.2748(4) 0.02965(11) 0.44286(8) 0.0403 1.0000 Uani .
C9 C 0.1980(4) 0.07575(11) 0.48104(8) 0.0385 1.0000 Uani .
C10 C 0.3266(3) 0.13488(10) 0.49454(8) 0.0319 1.0000 Uani .
C11 C 0.6771(3) 0.26565(10) 0.43580(7) 0.0270 1.0000 Uani .
C12 C 0.8688(3) 0.30883(10) 0.42860(8) 0.0339 1.0000 Uani .
C13 C 0.8695(4) 0.35661(11) 0.38672(9) 0.0422 1.0000 Uani .
C14 C 0.6792(4) 0.36214(11) 0.35116(8) 0.0395 1.0000 Uani .
C15 C 0.4888(4) 0.31983(11) 0.35796(8) 0.0364 1.0000 Uani .
C16 C 0.4871(3) 0.27189(10) 0.40012(7) 0.0311 1.0000 Uani .
C17 C 0.4982(3) 0.31270(10) 0.53710(7) 0.0266 1.0000 Uani .
C18 C 0.4334(3) 0.34318(10) 0.58551(7) 0.0266 1.0000 Uani .
C19 C 0.4917(3) 0.30733(10) 0.63275(7) 0.0266 1.0000 Uani .
C20 C 0.6084(3) 0.24363(10) 0.63326(7) 0.0257 1.0000 Uani .
C21 C 0.6694(3) 0.20462(10) 0.68551(7) 0.0267 1.0000 Uani .
C22 C 0.5246(3) 0.13880(10) 0.69308(7) 0.0269 1.0000 Uani .
C23 C 0.6060(4) 0.08796(10) 0.72948(7) 0.0323 1.0000 Uani .
C24 C 0.4757(4) 0.02897(11) 0.73959(8) 0.0381 1.0000 Uani .
C25 C 0.2608(4) 0.01935(11) 0.71404(8) 0.0411 1.0000 Uani .
C26 C 0.1783(4) 0.06902(11) 0.67757(8) 0.0382 1.0000 Uani .
C27 C 0.3096(3) 0.12823(10) 0.66715(8) 0.0320 1.0000 Uani .
C28 C 0.6615(3) 0.25356(10) 0.73393(7) 0.0259 1.0000 Uani .
C29 C 0.4712(3) 0.25572(10) 0.76670(7) 0.0284 1.0000 Uani .
C30 C 0.4627(4) 0.30318(11) 0.80902(7) 0.0348 1.0000 Uani .
C31 C 0.6435(4) 0.34894(11) 0.81900(8) 0.0388 1.0000 Uani .
C32 C 0.8356(4) 0.34700(11) 0.78684(8) 0.0398 1.0000 Uani .
C33 C 0.8446(3) 0.29976(11) 0.74479(8) 0.0338 1.0000 Uani .
C34 C 0.3159(3) 0.41524(10) 0.58639(7) 0.0314 1.0000 Uani .
C35 C 0.1388(6) 0.42286(16) 0.53993(11) 0.0757 1.0000 Uani .
C36 C 0.1881(6) 0.42772(15) 0.63740(11) 0.0774 1.0000 Uani .
C37 C 0.5018(5) 0.47057(14) 0.58083(17) 0.0899 1.0000 Uani .
H41 H 0.8360 0.1992 0.4877 0.0328 1.0000 Uiso R
H61 H 0.7545 0.1093 0.4149 0.0404 1.0000 Uiso R
H71 H 0.5372 0.0104 0.3924 0.0476 1.0000 Uiso R
H81 H 0.1853 -0.0106 0.4334 0.0485 1.0000 Uiso R
H91 H 0.0559 0.0669 0.4982 0.0465 1.0000 Uiso R
H101 H 0.2713 0.1663 0.5208 0.0387 1.0000 Uiso R
H121 H 1.0007 0.3054 0.4527 0.0408 1.0000 Uiso R
H131 H 1.0012 0.3858 0.3824 0.0509 1.0000 Uiso R
H141 H 0.6801 0.3948 0.3223 0.0476 1.0000 Uiso R
H151 H 0.3575 0.3234 0.3337 0.0440 1.0000 Uiso R
H161 H 0.3543 0.2431 0.4045 0.0374 1.0000 Uiso R
H171 H 0.4613 0.3362 0.5042 0.0322 1.0000 Uiso R
H191 H 0.4499 0.3272 0.6661 0.0323 1.0000 Uiso R
H211 H 0.8265 0.1898 0.6833 0.0323 1.0000 Uiso R
H231 H 0.7535 0.0939 0.7475 0.0388 1.0000 Uiso R
H241 H 0.5342 -0.0052 0.7644 0.0460 1.0000 Uiso R
H251 H 0.1705 -0.0210 0.7214 0.0500 1.0000 Uiso R
H261 H 0.0311 0.0626 0.6595 0.0462 1.0000 Uiso R
H271 H 0.2512 0.1619 0.6419 0.0387 1.0000 Uiso R
H291 H 0.3451 0.2243 0.7601 0.0344 1.0000 Uiso R
H301 H 0.3314 0.3040 0.8312 0.0421 1.0000 Uiso R
H311 H 0.6369 0.3817 0.8477 0.0468 1.0000 Uiso R
H321 H 0.9616 0.3783 0.7938 0.0479 1.0000 Uiso R
H331 H 0.9772 0.2988 0.7231 0.0409 1.0000 Uiso R
H351 H 0.0680 0.4677 0.5412 0.0867 1.0000 Uiso R
H352 H 0.0233 0.3877 0.5432 0.0867 1.0000 Uiso R
H353 H 0.2129 0.4174 0.5066 0.0867 1.0000 Uiso R
H361 H 0.1181 0.4728 0.6361 0.0886 1.0000 Uiso R
H362 H 0.2961 0.4254 0.6673 0.0886 1.0000 Uiso R
H363 H 0.0711 0.3931 0.6412 0.0886 1.0000 Uiso R
H371 H 0.4326 0.5157 0.5812 0.1029 1.0000 Uiso R
H372 H 0.6144 0.4669 0.6097 0.1029 1.0000 Uiso R
H373 H 0.5751 0.4637 0.5476 0.1029 1.0000 Uiso R
H1 H 0.7481 0.1294 0.5616 0.0500 1.0000 Uiso R

loop_
_atom_site_aniso_label
_atom_site_aniso_U_11
_atom_site_aniso_U_22
_atom_site_aniso_U_33
_atom_site_aniso_U_23
_atom_site_aniso_U_13
_atom_site_aniso_U_12
O1 0.0488(8) 0.0292(8) 0.0257(7) -0.0018(6) 0.0019(6) 0.0145(6)
C2 0.0308(9) 0.0215(10) 0.0247(9) -0.0001(8) 0.0032(7) 0.0049(8)
C3 0.0293(9) 0.0257(10) 0.0217(9) -0.0015(7) 0.0032(7) 0.0030(8)
C4 0.0295(9) 0.0296(11) 0.0220(9) -0.0013(8) 0.0028(7) 0.0065(8)
C5 0.0374(10) 0.0246(10) 0.0204(9) 0.0023(8) 0.0007(7) 0.0072(8)
C6 0.0446(11) 0.0314(11) 0.0256(10) 0.0000(8) 0.0057(8) 0.0081(9)
C7 0.0639(14) 0.0252(11) 0.0287(11) -0.0034(9) 0.0036(10) 0.0093(10)
C8 0.0599(14) 0.0244(11) 0.0362(11) 0.0010(9) -0.0019(10) -0.0031(10)
C9 0.0448(12) 0.0326(12) 0.0385(12) 0.0024(9) 0.0047(9) -0.0017(10)
C10 0.0382(10) 0.0294(11) 0.0284(10) -0.0035(8) 0.0045(8) 0.0042(9)
C11 0.0340(10) 0.0270(10) 0.0204(9) -0.0048(8) 0.0070(7) 0.0031(8)
C12 0.0369(10) 0.0323(12) 0.0329(11) -0.0059(9) 0.0067(8) -0.0019(9)
C13 0.0504(13) 0.0310(12) 0.0467(13) -0.0036(10) 0.0201(11) -0.0052(10)
C14 0.0631(14) 0.0273(11) 0.0291(11) 0.0029(9) 0.0141(10) 0.0046(10)
C15 0.0520(12) 0.0340(12) 0.0230(10) -0.0006(9) 0.0007(9) 0.0061(10)
C16 0.0388(10) 0.0294(11) 0.0254(10) -0.0019(8) 0.0044(8) -0.0002(9)
C17 0.0336(10) 0.0265(10) 0.0197(9) 0.0024(8) 0.0020(7) 0.0038(8)
C18 0.0330(10) 0.0246(10) 0.0223(9) 0.0003(8) 0.0025(7) 0.0023(8)
C19 0.0340(10) 0.0268(10) 0.0194(9) -0.0006(8) 0.0047(7) 0.0038(8)
C20 0.0300(9) 0.0258(10) 0.0215(9) 0.0029(8) 0.0028(7) 0.0017(8)
C21 0.0293(9) 0.0276(10) 0.0234(9) 0.0038(8) 0.0037(7) 0.0053(8)
C22 0.0362(10) 0.0233(10) 0.0217(9) -0.0015(7) 0.0074(8) 0.0063(8)
C23 0.0430(11) 0.0296(11) 0.0245(10) 0.0021(8) 0.0044(8) 0.0065(9)
C24 0.0609(14) 0.0257(11) 0.0283(10) 0.0035(8) 0.0107(10) 0.0059(10)
C25 0.0571(14) 0.0283(11) 0.0392(12) -0.0027(10) 0.0179(11) -0.0048(10)
C26 0.0402(11) 0.0366(12) 0.0382(11) -0.0063(10) 0.0086(9) -0.0022(9)
C27 0.0384(11) 0.0305(11) 0.0274(10) 0.0008(8) 0.0048(8) 0.0040(9)
C28 0.0324(10) 0.0257(10) 0.0195(9) 0.0066(7) -0.0016(7) 0.0022(8)
C29 0.0344(10) 0.0283(11) 0.0225(9) 0.0008(8) -0.0010(7) -0.0017(8)
C30 0.0450(11) 0.0349(12) 0.0247(10) -0.0002(9) 0.0037(8) 0.0022(10)
C31 0.0559(13) 0.0307(12) 0.0293(11) -0.0031(9) -0.0068(9) 0.0002(10)
C32 0.0469(12) 0.0309(12) 0.0404(12) 0.0060(10) -0.0117(10) -0.0104(10)
C33 0.0353(10) 0.0336(12) 0.0325(11) 0.0092(9) 0.0002(8) -0.0028(9)
C34 0.0426(11) 0.0271(11) 0.0248(10) 0.0012(8) 0.0048(8) 0.0090(9)
C35 0.103(2) 0.068(2) 0.0550(16) -0.0124(14) -0.0200(15) 0.0526(18)
C36 0.116(2) 0.0652(19) 0.0536(16) 0.0186(14) 0.0398(16) 0.0594(18)
C37 0.0662(18) 0.0317(15) 0.174(4) -0.0131(18) 0.028(2) 0.0060(13)

loop_
_atom_type_symbol
_atom_type_scat_dispersion_real
_atom_type_scat_dispersion_imag
_atom_type_scat_Cromer_Mann_a1
_atom_type_scat_Cromer_Mann_b1
_atom_type_scat_Cromer_Mann_a2
_atom_type_scat_Cromer_Mann_b2
_atom_type_scat_Cromer_Mann_a3
_atom_type_scat_Cromer_Mann_b3
_atom_type_scat_Cromer_Mann_a4
_atom_type_scat_Cromer_Mann_b4
_atom_type_scat_Cromer_Mann_c
_atom_type_scat_source
C 0.0033 0.0016 2.3100 20.8439 1.0200 10.2075 1.5886 0.5687 0.8650 51.6512 0.2156 'International Tables Vol C 4.2.6.8 and 6.1.1.4'
H 0.0000 0.0000 0.4930 10.5109 0.3229 26.1257 0.1402 3.1424 0.0408 57.7998 0.0030 'International Tables Vol C 4.2.6.8 and 6.1.1.4'
O 0.0106 0.0060 3.0485 13.2771 2.2868 5.7011 1.5463 0.3239 0.8670 32.9089 0.2508 'International Tables Vol C 4.2.6.8 and 6.1.1.4'

loop_
_geom_angle_atom_site_label_1
_geom_angle_atom_site_label_2
_geom_angle_atom_site_label_3
_geom_angle
_geom_angle_publ_flag
C2 O1 H1 112.2 no
O1 C2 C3 120.78(15) yes
O1 C2 C20 117.89(16) yes
C3 C2 C20 121.33(16) yes
C2 C3 C4 119.16(16) yes
C2 C3 C17 118.63(16) yes
C4 C3 C17 122.18(16) yes
C3 C4 C5 112.38(14) yes
C3 C4 C11 112.63(15) yes
C5 C4 C11 112.54(15) yes
C3 C4 H41 106.2 no
C5 C4 H41 106.2 no
C11 C4 H41 106.2 no
C4 C5 C6 119.57(16) yes
C4 C5 C10 122.73(16) yes
C6 C5 C10 117.68(18) yes
C5 C6 C7 121.19(18) yes
C5 C6 H61 119.4 no
C7 C6 H61 119.4 no
C6 C7 C8 120.09(18) yes
C6 C7 H71 119.9 no
C8 C7 H71 120.0 no
C7 C8 C9 119.6(2) yes
C7 C8 H81 120.1 no
C9 C8 H81 120.2 no
C8 C9 C10 120.42(19) yes
C8 C9 H91 119.8 no
C10 C9 H91 119.8 no
C5 C10 C9 120.98(18) yes
C5 C10 H101 119.5 no
C9 C10 H101 119.5 no
C4 C11 C12 119.68(17) yes
C4 C11 C16 121.93(17) yes
C12 C11 C16 118.37(18) yes
C11 C12 C13 120.8(2) yes
C11 C12 H121 119.6 no
C13 C12 H121 119.6 no
C12 C13 C14 120.3(2) yes
C12 C13 H131 119.9 no
C14 C13 H131 119.8 no
C13 C14 C15 119.36(19) yes
C13 C14 H141 120.3 no
C15 C14 H141 120.3 no
C14 C15 C16 120.5(2) yes
C14 C15 H151 119.7 no
C16 C15 H151 119.8 no
C15 C16 C11 120.68(19) yes
C15 C16 H161 119.6 no
C11 C16 H161 119.7 no
C3 C17 C18 122.02(17) yes
C3 C17 H171 119.0 no
C18 C17 H171 119.0 no
C17 C18 C19 117.18(16) yes
C17 C18 C34 121.17(16) yes
C19 C18 C34 121.56(15) yes
C18 C19 C20 122.76(16) yes
C18 C19 H191 118.6 no
C20 C19 H191 118.6 no
C2 C20 C19 118.06(16) yes
C2 C20 C21 119.83(16) yes
C19 C20 C21 122.10(15) yes
C20 C21 C22 113.50(15) yes
C20 C21 C28 110.96(15) yes
C22 C21 C28 112.12(13) yes
C20 C21 H211 106.6 no
C22 C21 H211 106.6 no
C28 C21 H211 106.6 no
C21 C22 C23 118.86(17) yes
C21 C22 C27 123.00(17) yes
C23 C22 C27 118.09(18) yes
C22 C23 C24 121.0(2) yes
C22 C23 H231 119.6 no
C24 C23 H231 119.5 no
C23 C24 C25 120.5(2) yes
C23 C24 H241 119.8 no
C25 C24 H241 119.7 no
C24 C25 C26 119.2(2) yes
C24 C25 H251 120.4 no
C26 C25 H251 120.4 no
C25 C26 C27 120.4(2) yes
C25 C26 H261 119.8 no
C27 C26 H261 119.8 no
C26 C27 C22 120.86(19) yes
C26 C27 H271 119.6 no
C22 C27 H271 119.6 no
C21 C28 C29 121.84(17) yes
C21 C28 C33 119.80(16) yes
C29 C28 C33 118.30(17) yes
C28 C29 C30 120.87(18) yes
C28 C29 H291 119.6 no
C30 C29 H291 119.6 no
C29 C30 C31 120.27(18) yes
C29 C30 H301 119.9 no
C31 C30 H301 119.8 no
C30 C31 C32 119.49(19) yes
C30 C31 H311 120.3 no
C32 C31 H311 120.2 no
C31 C32 C33 120.33(19) yes
C31 C32 H321 119.8 no
C33 C32 H321 119.9 no
C28 C33 C32 120.73(18) yes
C28 C33 H331 119.6 no
C32 C33 H331 119.6 no
C18 C34 C35 111.03(17) yes
C18 C34 C36 112.51(16) yes
C35 C34 C36 106.8(2) yes
C18 C34 C37 108.23(17) yes
C35 C34 C37 108.6(2) yes
C36 C34 C37 109.5(2) yes
C34 C35 H351 109.8 no
C34 C35 H352 108.6 no
H351 C35 H352 109.5 no
C34 C35 H353 110.0 no
H351 C35 H353 109.5 no
H352 C35 H353 109.5 no
C34 C36 H361 109.5 no
C34 C36 H362 108.8 no
H361 C36 H362 109.5 no
C34 C36 H363 110.1 no
H361 C36 H363 109.5 no
H362 C36 H363 109.5 no
C34 C37 H371 109.6 no
C34 C37 H372 110.0 no
H371 C37 H372 109.5 no
C34 C37 H373 108.7 no
H371 C37 H373 109.5 no
H372 C37 H373 109.5 no

loop_
_geom_bond_atom_site_label_1
_geom_bond_atom_site_label_2
_geom_bond_distance
_geom_bond_publ_flag
O1 C2 1.383(2) yes
O1 H1 0.730 no
C2 C3 1.389(2) yes
C2 C20 1.393(2) yes
C3 C4 1.531(2) yes
C3 C17 1.389(3) yes
C4 C5 1.524(3) yes
C4 C11 1.519(2) yes
C4 H41 0.950 no
C5 C6 1.400(2) yes
C5 C10 1.392(3) yes
C6 C7 1.381(3) yes
C6 H61 0.950 no
C7 C8 1.381(3) yes
C7 H71 0.950 no
C8 C9 1.378(3) yes
C8 H81 0.950 no
C9 C10 1.384(3) yes
C9 H91 0.950 no
C10 H101 0.950 no
C11 C12 1.393(3) yes
C11 C16 1.385(3) yes
C12 C13 1.383(3) yes
C12 H121 0.950 no
C13 C14 1.384(3) yes
C13 H131 0.950 no
C14 C15 1.376(3) yes
C14 H141 0.950 no
C15 C16 1.391(3) yes
C15 H151 0.950 no
C16 H161 0.950 no
C17 C18 1.398(2) yes
C17 H171 0.950 no
C18 C19 1.388(3) yes
C18 C34 1.534(3) yes
C19 C20 1.389(3) yes
C19 H191 0.950 no
C20 C21 1.525(2) yes
C21 C22 1.524(3) yes
C21 C28 1.525(2) yes
C21 H211 0.950 no
C22 C23 1.395(3) yes
C22 C27 1.386(3) yes
C23 C24 1.381(3) yes
C23 H231 0.950 no
C24 C25 1.380(3) yes
C24 H241 0.950 no
C25 C26 1.383(3) yes
C25 H251 0.950 no
C26 C27 1.390(3) yes
C26 H261 0.950 no
C27 H271 0.950 no
C28 C29 1.388(2) yes
C28 C33 1.392(3) yes
C29 C30 1.390(3) yes
C29 H291 0.950 no
C30 C31 1.373(3) yes
C30 H301 0.950 no
C31 C32 1.387(3) yes
C31 H311 0.950 no
C32 C33 1.382(3) yes
C32 H321 0.950 no
C33 H331 0.950 no
C34 C35 1.516(3) yes
C34 C36 1.506(3) yes
C34 C37 1.513(3) yes
C35 H351 0.950 no
C35 H352 0.950 no
C35 H353 0.950 no
C36 H361 0.950 no
C36 H362 0.950 no
C36 H363 0.950 no
C37 H371 0.950 no
C37 H372 0.950 no
C37 H373 0.950 no

loop_
_geom_torsion_atom_site_label_1
_geom_torsion_atom_site_label_2
_geom_torsion_atom_site_label_3
_geom_torsion_atom_site_label_4
_geom_torsion
_geom_torsion_publ_flag
O1 C2 C3 C4 1.8(3) no
O1 C2 C3 C17 -180.00(15) no
C20 C2 C3 C4 -179.17(16) no
C20 C2 C3 C17 -1.0(3) no
O1 C2 C20 C19 -179.77(15) no
O1 C2 C20 C21 -0.8(2) no
C3 C2 C20 C19 1.2(3) no
C3 C2 C20 C21 -179.83(16) no
C2 C3 C4 C5 68.4(2) no
C2 C3 C4 C11 -163.24(16) no
C17 C3 C4 C5 -109.73(19) no
C17 C3 C4 C11 18.7(2) no
C2 C3 C17 C18 0.1(3) no
C4 C3 C17 C18 178.22(16) no
C3 C4 C5 C6 -163.04(16) no
C3 C4 C5 C10 18.3(2) no
C11 C4 C5 C6 68.5(2) no
C11 C4 C5 C10 -110.14(19) no
C3 C4 C11 C12 81.7(2) no
C3 C4 C11 C16 -97.1(2) no
C5 C4 C11 C12 -150.01(17) no
C5 C4 C11 C16 31.2(2) no
C4 C5 C6 C7 -178.23(18) no
C10 C5 C6 C7 0.5(3) no
C4 C5 C10 C9 178.27(18) no
C6 C5 C10 C9 -0.4(3) no
C5 C6 C7 C8 0.0(3) no
C6 C7 C8 C9 -0.7(3) no
C7 C8 C9 C10 0.8(3) no
C8 C9 C10 C5 -0.2(3) no
C4 C11 C12 C13 -179.03(18) no
C16 C11 C12 C13 -0.2(3) no
C4 C11 C16 C15 179.22(18) no
C12 C11 C16 C15 0.4(3) no
C11 C12 C13 C14 -0.1(3) no
C12 C13 C14 C15 0.2(3) no
C13 C14 C15 C16 0.0(3) no
C14 C15 C16 C11 -0.3(3) no
C3 C17 C18 C19 0.5(3) no
C3 C17 C18 C34 176.99(16) no
C17 C18 C19 C20 -0.3(3) no
C34 C18 C19 C20 -176.75(16) no
C17 C18 C34 C35 40.6(2) no
C17 C18 C34 C36 160.3(2) no
C17 C18 C34 C37 -78.6(3) no
C19 C18 C34 C35 -143.1(2) no
C19 C18 C34 C36 -23.4(3) no
C19 C18 C34 C37 97.7(2) no
C18 C19 C20 C2 -0.5(3) no
C18 C19 C20 C21 -179.49(17) no
C2 C20 C21 C22 -70.4(2) no
C2 C20 C21 C28 162.24(16) no
C19 C20 C21 C22 108.5(2) no
C19 C20 C21 C28 -18.8(2) no
C20 C21 C22 C23 160.93(16) no
C20 C21 C22 C27 -22.0(2) no
C28 C21 C22 C23 -72.3(2) no
C28 C21 C22 C27 104.8(2) no
C20 C21 C28 C29 99.7(2) no
C20 C21 C28 C33 -77.5(2) no
C22 C21 C28 C29 -28.4(2) no
C22 C21 C28 C33 154.38(17) no
C21 C22 C23 C24 176.93(17) no
C27 C22 C23 C24 -0.3(3) no
C21 C22 C27 C26 -176.50(18) no
C23 C22 C27 C26 0.6(3) no
C22 C23 C24 C25 -0.4(3) no
C23 C24 C25 C26 0.9(3) no
C24 C25 C26 C27 -0.6(3) no
C25 C26 C27 C22 -0.2(3) no
C21 C28 C29 C30 -176.77(17) no
C33 C28 C29 C30 0.5(3) no
C21 C28 C33 C32 176.71(18) no
C29 C28 C33 C32 -0.6(3) no
C28 C29 C30 C31 0.1(3) no
C29 C30 C31 C32 -0.6(3) no
C30 C31 C32 C33 0.5(3) no
C31 C32 C33 C28 0.1(3) no
